data_1510982
loop_
_publ_author_name
'Schleid, T.'
'Nikelski, T.'

_publ_section_title
;
 La Cl (B O2)2 und Er2 Cl2 (B2 O5): zwei Chlorid-Oxoborate dreiwertiger
 Lanthanide
;
_journal_name_full 'Zeitschrift fuer Anorganische und Allgemeine Chemie'
_journal_page_first 2028
_journal_page_last 2033
_journal_paper_doi 10.1002/zaac.200300184
_journal_volume 629
_journal_year 2003
_chemical_formula_sum 'B2 Cl La O4'
_chemical_name_systematic 'La Cl (B O2)2'
_space_group_IT_number 2
_symmetry_space_group_name_Hall '-P 1'
_symmetry_space_group_name_H-M 'P -1'
_cell_angle_alpha 82.081
_cell_angle_beta 89.238
_cell_angle_gamma 72.109
_cell_formula_units_Z 2
_cell_length_a 4.2352
_cell_length_b 6.6216
_cell_length_c 8.1933
_cell_volume 216.472
_citation_journal_id_ASTM ZAACAB
_cod_data_source_file boron_66.cif
_cod_data_source_block B2Cl1La1O4
_cod_original_cell_volume 216.4723
_cod_original_formula_sum 'B2 Cl1 La1 O4'
_cod_database_code 1510982

loop_
_symmetry_equiv_pos_as_xyz
x,y,z
-x,-y,-z

loop_
_atom_site_label
_atom_site_type_symbol
_atom_site_fract_x
_atom_site_fract_y
_atom_site_fract_z
_atom_site_occupancy
_atom_site_U_iso_or_equiv
O3 O-2 0.5232 0.6249 0.1813 1 0.0
B1 B+3 0.4369 0.4376 0.1923 1 0.0
O1 O-2 0.6348 0.2359 0.2072 1 0.0
B2 B+3 0.8375 0.6491 0.1466 1 0.0
O4 O-2 0.1009 0.464 0.1761 1 0.0
O2 O-2 0.8383 0.8465 0.081 1 0.0
Cl1 Cl-1 0.853 0.79676 0.45737 1 0.0
La1 La+3 0.21524 0.03111 0.22261 1 0.0
